data_7717268
loop_
_publ_author_name
'Kracht, Felix'
'Stuhl, Christoph'
'Maichle-M&#xf6;ssmer, C&#xe4;cilia'
'Anwander, Reiner'

_publ_section_title
;
 Reactivity of Mg(AlMe<sub>4</sub>)<sub>2</sub> towards neutral
 tris(pyrazolyl)alkanes.
;
_journal_issue 48
_journal_name_full 'Dalton transactions (Cambridge, England : 2003)'
_journal_page_first 19280
_journal_page_last 19291
_journal_paper_doi 10.1039/d4dt02722a
_journal_volume 53
_journal_year 2024
_chemical_formula_sum 'C30 H26 N6'
_chemical_formula_weight 470.57
_chemical_properties_physical Air-sensitive,Moisture-sensitive
_space_group_crystal_system triclinic
_space_group_IT_number 2
_space_group_name_Hall '-P 1'
_space_group_name_H-M_alt 'P -1'
_atom_sites_solution_hydrogens geom
_audit_creation_method SHELXL-2014/7
_audit_update_record
;
2024-09-24 deposited with the CCDC.	2024-10-21 downloaded from the CCDC.
;
_cell_angle_alpha 92.633(2)
_cell_angle_beta 97.331(2)
_cell_angle_gamma 100.998(2)
_cell_formula_units_Z 4
_cell_length_a 11.6713(8)
_cell_length_b 13.0857(9)
_cell_length_c 17.0523(12)
_cell_measurement_reflns_used 9940
_cell_measurement_temperature 100(2)
_cell_measurement_theta_max 30.04
_cell_measurement_theta_min 2.2985
_cell_volume 2529.0(3)
_computing_cell_refinement 'SAINT V8.37A (Bruker AXS Inc., 2015)'
_computing_data_collection 'Bruker Apex3'
_computing_data_reduction 'SAINT V8.37A (Bruker AXS Inc., 2015)'
_computing_structure_refinement 'SHELXL-2014/7 (Sheldrick, 2014)'
_computing_structure_solution 'XT, VERSION 2014/5'
_diffrn_ambient_temperature 100(2)
_diffrn_measured_fraction_theta_full 0.999
_diffrn_measured_fraction_theta_max 1.000
_diffrn_measurement_device_type 'Smart Apex III Duo'
_diffrn_measurement_method omega-scans
_diffrn_radiation_type MoK\a
_diffrn_radiation_wavelength 0.71073
_diffrn_reflns_av_unetI/netI 0.0356
_diffrn_reflns_Laue_measured_fraction_full 0.999
_diffrn_reflns_Laue_measured_fraction_max 1.000
_diffrn_reflns_limit_h_max 15
_diffrn_reflns_limit_h_min -15
_diffrn_reflns_limit_k_max 17
_diffrn_reflns_limit_k_min -17
_diffrn_reflns_limit_l_max 22
_diffrn_reflns_limit_l_min 0
_diffrn_reflns_number 12609
_diffrn_reflns_point_group_measured_fraction_full 0.999
_diffrn_reflns_point_group_measured_fraction_max 1.000
_diffrn_reflns_theta_full 25.242
_diffrn_reflns_theta_max 28.282
_diffrn_reflns_theta_min 1.795
_diffrn_source Imus-tube
_exptl_absorpt_coefficient_mu 0.076
_exptl_absorpt_correction_T_max 0.745985
_exptl_absorpt_correction_T_min 0.631875
_exptl_absorpt_correction_type empirical
_exptl_absorpt_process_details twinabs
_exptl_crystal_colour colorless
_exptl_crystal_density_diffrn 1.236
_exptl_crystal_description block
_exptl_crystal_F_000 992
_exptl_crystal_size_max 0.549
_exptl_crystal_size_mid 0.256
_exptl_crystal_size_min 0.216
_refine_diff_density_max 0.582
_refine_diff_density_min -0.473
_refine_diff_density_rms 0.052
_refine_ls_extinction_method none
_refine_ls_goodness_of_fit_ref 1.042
_refine_ls_hydrogen_treatment constr
_refine_ls_matrix_type full
_refine_ls_number_parameters 650
_refine_ls_number_reflns 12609
_refine_ls_number_restraints 0
_refine_ls_restrained_S_all 1.042
_refine_ls_R_factor_all 0.0689
_refine_ls_R_factor_gt 0.0517
_refine_ls_shift/su_max 0.000
_refine_ls_shift/su_mean 0.000
_refine_ls_structure_factor_coef Fsqd
_refine_ls_weighting_details 'w=1/[\s^2^(Fo^2^)+(0.0473P)^2^+1.7907P] where P=(Fo^2^+2Fc^2^)/3'
_refine_ls_weighting_scheme calc
_refine_ls_wR_factor_gt 0.1166
_refine_ls_wR_factor_ref 0.1279
_reflns_Friedel_coverage 0.000
_reflns_number_gt 10490
_reflns_number_total 12609
_reflns_threshold_expression 'I > 2\s(I)'
_cod_data_source_file d4dt02722a2.cif
_cod_data_source_block 3e_mo_CS177_0m_5Cili
_cod_depositor_comments 'Adding full bibliography for 7717265--7717276.cif.'
_cod_database_code 7717268
_shelx_shelxl_version_number 2014/7
_shelx_space_group_comment
;
The symmetry employed for this shelxl refinement is uniquely defined
by the following loop, which should always be used as a source of
symmetry information in preference to the above space-group names.
They are only intended as comments.
;
_shelx_estimated_absorpt_t_min 0.960
_shelx_estimated_absorpt_t_max 0.984

loop_
_space_group_symop_operation_xyz
'x, y, z'
'-x, -y, -z'

loop_
_atom_site_label
_atom_site_type_symbol
_atom_site_fract_x
_atom_site_fract_y
_atom_site_fract_z
_atom_site_U_iso_or_equiv
_atom_site_adp_type
_atom_site_occupancy
_atom_site_site_symmetry_order
_atom_site_calc_flag
_atom_site_refinement_flags_posn
_atom_site_refinement_flags_adp
_atom_site_refinement_flags_occupancy
_atom_site_disorder_assembly
_atom_site_disorder_group
C01 C 0.53200(14) 0.35527(13) 0.37787(10) 0.0144(3) Uani 1 1 d . . . . .
C001 C 0.93434(14) 1.14551(12) 0.13373(9) 0.0133(3) Uani 1 1 d . . . . .
C1 C 0.58353(15) 0.10131(13) 0.39433(9) 0.0145(3) Uani 1 1 d . . . . .
C02 C 0.59945(15) 0.41128(13) 0.45555(10) 0.0163(3) Uani 1 1 d . . . . .
H02A H 0.6841 0.4099 0.4564 0.020 Uiso 1 1 calc R U . . .
H02B H 0.5914 0.4853 0.4566 0.020 Uiso 1 1 calc R U . . .
C002 C 0.95115(15) 1.08780(13) 0.05733(9) 0.0144(3) Uani 1 1 d . . . . .
H00A H 1.0367 1.0965 0.0547 0.017 Uiso 1 1 calc R U . . .
H00B H 0.9197 1.0124 0.0599 0.017 Uiso 1 1 calc R U . . .
C2 C 0.46190(15) 0.07264(13) 0.36497(10) 0.0183(3) Uani 1 1 d . . . . .
H2 H 0.4161 0.0040 0.3541 0.022 Uiso 1 1 calc R U . . .
C03 C 0.55938(16) 0.36534(14) 0.53044(10) 0.0191(3) Uani 1 1 d . . . . .
H03A H 0.6051 0.4073 0.5772 0.029 Uiso 1 1 calc R U . . .
H03B H 0.5718 0.2934 0.5320 0.029 Uiso 1 1 calc R U . . .
H03C H 0.4755 0.3658 0.5303 0.029 Uiso 1 1 calc R U . . .
C003 C 0.89233(16) 1.12341(14) -0.01874(10) 0.0190(3) Uani 1 1 d . . . . .
H00C H 0.9127 1.0862 -0.0646 0.028 Uiso 1 1 calc R U . . .
H00D H 0.9199 1.1987 -0.0210 0.028 Uiso 1 1 calc R U . . .
H00E H 0.8066 1.1083 -0.0196 0.028 Uiso 1 1 calc R U . . .
C3 C 0.42426(15) 0.16506(13) 0.35562(10) 0.0168(3) Uani 1 1 d . . . . .
H3 H 0.3468 0.1734 0.3364 0.020 Uiso 1 1 calc R U . . .
C4 C 0.66821(15) 0.03270(13) 0.41380(9) 0.0151(3) Uani 1 1 d . . . . .
C5 C 0.78820(15) 0.06810(13) 0.41138(9) 0.0165(3) Uani 1 1 d . . . . .
H5 H 0.8160 0.1373 0.3981 0.020 Uiso 1 1 calc R U . . .
C6 C 0.86726(16) 0.00241(14) 0.42835(10) 0.0189(3) Uani 1 1 d . . . . .
H6 H 0.9488 0.0266 0.4260 0.023 Uiso 1 1 calc R U . . .
C7 C 0.82741(17) -0.09863(14) 0.44876(11) 0.0218(4) Uani 1 1 d . . . . .
H7 H 0.8815 -0.1435 0.4601 0.026 Uiso 1 1 calc R U . . .
C8 C 0.70905(18) -0.13354(15) 0.45253(12) 0.0265(4) Uani 1 1 d . . . . .
H8 H 0.6820 -0.2022 0.4672 0.032 Uiso 1 1 calc R U . . .
C9 C 0.62927(17) -0.06863(14) 0.43491(11) 0.0230(4) Uani 1 1 d . . . . .
H9 H 0.5479 -0.0933 0.4372 0.028 Uiso 1 1 calc R U . . .
C10 C 0.24050(15) 0.39616(13) 0.37748(10) 0.0151(3) Uani 1 1 d . . . . .
C11 C 0.26026(16) 0.43637(14) 0.30387(10) 0.0205(4) Uani 1 1 d . . . . .
H11 H 0.2074 0.4655 0.2687 0.025 Uiso 1 1 calc R U . . .
C12 C 0.37168(16) 0.42445(14) 0.29398(10) 0.0195(3) Uani 1 1 d . . . . .
H12 H 0.4118 0.4438 0.2502 0.023 Uiso 1 1 calc R U . . .
C13 C 0.13376(15) 0.38805(13) 0.41627(10) 0.0161(3) Uani 1 1 d . . . . .
C14 C 0.13226(16) 0.35709(14) 0.49337(11) 0.0206(4) Uani 1 1 d . . . . .
H14 H 0.2023 0.3443 0.5227 0.025 Uiso 1 1 calc R U . . .
C15 C 0.02907(17) 0.34476(15) 0.52766(12) 0.0265(4) Uani 1 1 d . . . . .
H15 H 0.0290 0.3239 0.5803 0.032 Uiso 1 1 calc R U . . .
C16 C -0.07397(17) 0.36286(15) 0.48516(13) 0.0273(4) Uani 1 1 d . . . . .
H16 H -0.1448 0.3528 0.5082 0.033 Uiso 1 1 calc R U . . .
C17 C -0.07325(16) 0.39556(15) 0.40923(12) 0.0257(4) Uani 1 1 d . . . . .
H17 H -0.1434 0.4091 0.3805 0.031 Uiso 1 1 calc R U . . .
C18 C 0.02966(16) 0.40865(14) 0.37487(11) 0.0213(4) Uani 1 1 d . . . . .
H18 H 0.0297 0.4318 0.3229 0.026 Uiso 1 1 calc R U . . .
C19 C 0.67914(15) 0.49376(14) 0.23629(10) 0.0179(3) Uani 1 1 d . . . . .
C20 C 0.64341(16) 0.39619(14) 0.19182(11) 0.0198(3) Uani 1 1 d . . . . .
H20 H 0.6543 0.3804 0.1387 0.024 Uiso 1 1 calc R U . . .
C21 C 0.58993(16) 0.32981(14) 0.24164(11) 0.0197(3) Uani 1 1 d . . . . .
H21 H 0.5557 0.2580 0.2299 0.024 Uiso 1 1 calc R U . . .
C22 C 0.74475(17) 0.59259(14) 0.21198(11) 0.0224(4) Uani 1 1 d . . . . .
C23 C 0.7785(2) 0.68113(17) 0.26478(12) 0.0384(6) Uani 1 1 d . . . . .
H23 H 0.7561 0.6791 0.3164 0.046 Uiso 1 1 calc R U . . .
C24 C 0.8445(3) 0.77212(18) 0.24237(13) 0.0472(7) Uani 1 1 d . . . . .
H24 H 0.8676 0.8317 0.2789 0.057 Uiso 1 1 calc R U . . .
C25 C 0.8770(2) 0.77666(17) 0.16691(13) 0.0397(6) Uani 1 1 d . . . . .
H25 H 0.9230 0.8389 0.1520 0.048 Uiso 1 1 calc R U . . .
C26 C 0.84217(19) 0.69010(15) 0.11358(12) 0.0283(4) Uani 1 1 d . . . . .
H26 H 0.8631 0.6931 0.0616 0.034 Uiso 1 1 calc R U . . .
C27 C 0.77642(17) 0.59855(14) 0.13596(11) 0.0216(4) Uani 1 1 d . . . . .
H27 H 0.7528 0.5394 0.0990 0.026 Uiso 1 1 calc R U . . .
C28 C 1.10388(15) 1.02141(13) 0.27163(9) 0.0161(3) Uani 1 1 d . . . . .
C29 C 1.10615(15) 1.11294(13) 0.31961(10) 0.0169(3) Uani 1 1 d . . . . .
H29 H 1.1418 1.1294 0.3731 0.020 Uiso 1 1 calc R U . . .
C30 C 1.04604(16) 1.17266(14) 0.27259(10) 0.0183(3) Uani 1 1 d . . . . .
H30 H 1.0313 1.2394 0.2872 0.022 Uiso 1 1 calc R U . . .
C31 C 1.1596(2) 0.93237(16) 0.29135(11) 0.0295(3) Uani 1 1 d . . . . .
C32 C 1.18213(16) 0.90666(14) 0.36930(10) 0.0195(3) Uani 1 1 d . . . . .
H32 H 1.1619 0.9478 0.4108 0.023 Uiso 1 1 calc R U . . .
C33 C 1.2335(2) 0.82231(16) 0.38740(12) 0.0312(5) Uani 1 1 d . . . . .
H33A H 1.2413 0.8009 0.4400 0.037 Uiso 0.765(5) 1 calc R U P A 1
H33B H 1.2772 0.8222 0.4384 0.037 Uiso 0.235(5) 1 calc R U P A 2
C37 C 1.07897(15) 1.40000(13) 0.10925(9) 0.0157(3) Uani 1 1 d . . . . .
C38 C 0.98429(16) 1.42788(13) 0.14362(10) 0.0187(3) Uani 1 1 d . . . . .
H38 H 0.9719 1.4963 0.1554 0.022 Uiso 1 1 calc R U . . .
C39 C 0.91426(15) 1.33539(13) 0.15631(10) 0.0170(3) Uani 1 1 d . . . . .
H39 H 0.8435 1.3267 0.1794 0.020 Uiso 1 1 calc R U . . .
C40 C 1.18219(16) 1.46861(13) 0.08545(10) 0.0176(3) Uani 1 1 d . . . . .
C41 C 1.29018(16) 1.43666(14) 0.08916(10) 0.0199(4) Uani 1 1 d . . . . .
H41 H 1.2963 1.3693 0.1056 0.024 Uiso 1 1 calc R U . . .
C42 C 1.38836(17) 1.50223(15) 0.06919(11) 0.0252(4) Uani 1 1 d . . . . .
H42 H 1.4616 1.4800 0.0726 0.030 Uiso 1 1 calc R U . . .
C43 C 1.38003(18) 1.60087(15) 0.04411(12) 0.0271(4) Uani 1 1 d . . . . .
H43 H 1.4475 1.6459 0.0306 0.033 Uiso 1 1 calc R U . . .
C44 C 1.27270(18) 1.63285(15) 0.03895(12) 0.0268(4) Uani 1 1 d . . . . .
H44 H 1.2664 1.6995 0.0211 0.032 Uiso 1 1 calc R U . . .
C45 C 1.17451(17) 1.56741(14) 0.05986(11) 0.0222(4) Uani 1 1 d . . . . .
H45 H 1.1015 1.5900 0.0567 0.027 Uiso 1 1 calc R U . . .
C46 C 0.62563(15) 1.09692(13) 0.12930(10) 0.0156(3) Uani 1 1 d . . . . .
C47 C 0.65306(16) 1.04008(15) 0.19499(11) 0.0223(4) Uani 1 1 d . . . . .
H47 H 0.5994 1.0001 0.2247 0.027 Uiso 1 1 calc R U . . .
C48 C 0.77334(16) 1.05460(14) 0.20698(10) 0.0198(4) Uani 1 1 d . . . . .
H48 H 0.8200 1.0256 0.2464 0.024 Uiso 1 1 calc R U . . .
C49 C 0.50870(15) 1.11049(13) 0.09231(10) 0.0165(3) Uani 1 1 d . . . . .
C50 C 0.49158(16) 1.13945(14) 0.01431(11) 0.0205(4) Uani 1 1 d . . . . .
H50 H 0.5546 1.1464 -0.0165 0.025 Uiso 1 1 calc R U . . .
C51 C 0.38270(17) 1.15799(15) -0.01818(11) 0.0239(4) Uani 1 1 d . . . . .
H51 H 0.3714 1.1773 -0.0712 0.029 Uiso 1 1 calc R U . . .
C52 C 0.29022(16) 1.14830(15) 0.02670(12) 0.0255(4) Uani 1 1 d . . . . .
H52 H 0.2165 1.1630 0.0049 0.031 Uiso 1 1 calc R U . . .
C53 C 0.30566(16) 1.11739(16) 0.10297(12) 0.0257(4) Uani 1 1 d . . . . .
H53 H 0.2421 1.1096 0.1333 0.031 Uiso 1 1 calc R U . . .
C54 C 0.41407(16) 1.09753(14) 0.13558(11) 0.0212(4) Uani 1 1 d . . . . .
H54 H 0.4236 1.0750 0.1878 0.025 Uiso 1 1 calc R U . . .
N1 N 0.51955(12) 0.24217(10) 0.37931(8) 0.0144(3) Uani 1 1 d . . . . .
N2 N 0.61871(12) 0.20508(11) 0.40291(8) 0.0159(3) Uani 1 1 d . . . . .
N3 N 0.41382(12) 0.37943(11) 0.35907(8) 0.0147(3) Uani 1 1 d . . . . .
N4 N 0.33421(12) 0.36137(11) 0.41121(8) 0.0151(3) Uani 1 1 d . . . . .
N5 N 0.59516(12) 0.38639(11) 0.31154(8) 0.0160(3) Uani 1 1 d . . . . .
N6 N 0.64852(13) 0.48801(11) 0.30903(9) 0.0173(3) Uani 1 1 d . . . . .
N7 N 1.01132(12) 1.11827(11) 0.20089(8) 0.0138(3) Uani 1 1 d . . . . .
N8 N 1.04527(13) 1.02459(11) 0.19941(8) 0.0166(3) Uani 1 1 d . . . . .
N9 N 0.96566(12) 1.25846(11) 0.12945(8) 0.0143(3) Uani 1 1 d . . . . .
N10 N 1.06787(12) 1.29650(11) 0.10112(8) 0.0155(3) Uani 1 1 d . . . . .
N11 N 0.81331(12) 1.11866(11) 0.15153(8) 0.0151(3) Uani 1 1 d . . . . .
N12 N 0.72303(12) 1.14454(11) 0.10244(8) 0.0153(3) Uani 1 1 d . . . . .
C34 C 1.2747(3) 0.7680(2) 0.32554(16) 0.0295(3) Uani 0.765(5) 1 d . . P A 1
H34 H 1.3129 0.7114 0.3371 0.035 Uiso 0.765(5) 1 calc R U P A 1
C35 C 1.2588(4) 0.7982(3) 0.24769(18) 0.0422(10) Uani 0.765(5) 1 d . . P A 1
H35 H 1.2861 0.7619 0.2065 0.051 Uiso 0.765(5) 1 calc R U P A 1
C36 C 1.2036(3) 0.8804(3) 0.23084(16) 0.0295(3) Uani 0.765(5) 1 d . . P A 1
H36 H 1.1951 0.9021 0.1784 0.035 Uiso 0.765(5) 1 calc R U P A 1
C34A C 1.2236(11) 0.7439(8) 0.3368(5) 0.0295(3) Uani 0.235(5) 1 d . . P A 2
H34A H 1.2283 0.6762 0.3533 0.035 Uiso 0.235(5) 1 calc R U P A 2
C35A C 1.2054(11) 0.7629(9) 0.2550(6) 0.0295(3) Uani 0.235(5) 1 d . . P A 2
H35A H 1.2259 0.7184 0.2158 0.035 Uiso 0.235(5) 1 calc R U P A 2
C36A C 1.1569(11) 0.8486(8) 0.2343(6) 0.0295(3) Uani 0.235(5) 1 d . . P A 2
H36A H 1.1213 0.8513 0.1813 0.035 Uiso 0.235(5) 1 calc R U P A 2

loop_
_atom_site_aniso_label
_atom_site_aniso_U_11
_atom_site_aniso_U_22
_atom_site_aniso_U_33
_atom_site_aniso_U_23
_atom_site_aniso_U_13
_atom_site_aniso_U_12
C01 0.0108(7) 0.0137(8) 0.0193(8) 0.0003(6) 0.0017(6) 0.0043(6)
C001 0.0127(7) 0.0136(7) 0.0137(7) 0.0015(6) 0.0007(6) 0.0034(6)
C1 0.0153(8) 0.0144(7) 0.0148(7) 0.0021(6) 0.0047(6) 0.0035(6)
C02 0.0129(8) 0.0145(8) 0.0206(8) -0.0003(6) -0.0005(6) 0.0030(6)
C002 0.0157(8) 0.0142(8) 0.0143(7) 0.0007(6) 0.0026(6) 0.0054(6)
C2 0.0159(8) 0.0150(8) 0.0233(8) 0.0009(6) 0.0040(7) 0.0008(6)
C03 0.0208(9) 0.0182(8) 0.0182(8) 0.0000(6) -0.0015(7) 0.0065(7)
C003 0.0230(9) 0.0217(9) 0.0140(8) 0.0005(6) 0.0011(7) 0.0098(7)
C3 0.0124(8) 0.0177(8) 0.0194(8) 0.0004(6) 0.0019(6) 0.0014(6)
C4 0.0179(8) 0.0132(8) 0.0150(7) 0.0009(6) 0.0035(6) 0.0044(6)
C5 0.0200(8) 0.0155(8) 0.0150(7) 0.0036(6) 0.0043(6) 0.0039(7)
C6 0.0174(8) 0.0231(9) 0.0176(8) 0.0029(7) 0.0029(6) 0.0069(7)
C7 0.0266(9) 0.0202(9) 0.0220(8) 0.0035(7) 0.0030(7) 0.0124(8)
C8 0.0290(10) 0.0159(9) 0.0363(10) 0.0077(7) 0.0063(8) 0.0065(8)
C9 0.0188(9) 0.0181(9) 0.0329(10) 0.0056(7) 0.0059(8) 0.0033(7)
C10 0.0141(8) 0.0128(7) 0.0175(8) -0.0023(6) -0.0019(6) 0.0037(6)
C11 0.0170(8) 0.0258(9) 0.0191(8) 0.0019(7) -0.0024(7) 0.0086(7)
C12 0.0185(8) 0.0242(9) 0.0162(8) 0.0011(7) 0.0002(7) 0.0066(7)
C13 0.0134(8) 0.0124(8) 0.0223(8) -0.0033(6) 0.0009(6) 0.0043(6)
C14 0.0176(8) 0.0200(9) 0.0267(9) 0.0046(7) 0.0035(7) 0.0085(7)
C15 0.0245(10) 0.0254(10) 0.0344(10) 0.0115(8) 0.0113(8) 0.0097(8)
C16 0.0165(9) 0.0253(10) 0.0437(12) 0.0055(8) 0.0115(8) 0.0077(8)
C17 0.0147(8) 0.0271(10) 0.0353(10) -0.0031(8) -0.0017(8) 0.0089(7)
C18 0.0172(8) 0.0242(9) 0.0227(9) -0.0040(7) -0.0004(7) 0.0081(7)
C19 0.0147(8) 0.0185(8) 0.0206(8) 0.0026(6) 0.0007(6) 0.0044(7)
C20 0.0183(8) 0.0209(9) 0.0216(8) 0.0003(7) 0.0055(7) 0.0060(7)
C21 0.0187(8) 0.0162(8) 0.0253(9) -0.0019(7) 0.0072(7) 0.0041(7)
C22 0.0245(9) 0.0203(9) 0.0211(9) 0.0043(7) 0.0000(7) 0.0025(7)
C23 0.0632(16) 0.0267(11) 0.0202(9) 0.0023(8) 0.0084(10) -0.0054(10)
C24 0.0772(19) 0.0269(11) 0.0280(11) -0.0021(9) 0.0080(12) -0.0125(12)
C25 0.0570(15) 0.0260(11) 0.0300(11) 0.0076(8) 0.0067(10) -0.0084(10)
C26 0.0369(11) 0.0247(10) 0.0229(9) 0.0081(7) 0.0061(8) 0.0026(8)
C27 0.0244(9) 0.0188(9) 0.0216(8) 0.0033(7) 0.0018(7) 0.0051(7)
C28 0.0152(8) 0.0213(8) 0.0131(7) 0.0036(6) 0.0025(6) 0.0059(7)
C29 0.0143(8) 0.0203(8) 0.0150(7) 0.0023(6) 0.0003(6) 0.0015(6)
C30 0.0202(8) 0.0168(8) 0.0166(8) -0.0013(6) 0.0001(6) 0.0027(7)
C31 0.0395(9) 0.0295(8) 0.0212(6) 0.0014(5) -0.0055(6) 0.0179(7)
C32 0.0190(8) 0.0197(8) 0.0186(8) 0.0040(6) 0.0005(7) 0.0012(7)
C33 0.0434(12) 0.0250(10) 0.0229(9) 0.0044(7) -0.0107(9) 0.0102(9)
C37 0.0176(8) 0.0160(8) 0.0136(7) 0.0027(6) -0.0011(6) 0.0052(6)
C38 0.0198(8) 0.0149(8) 0.0220(8) 0.0001(6) 0.0008(7) 0.0067(7)
C39 0.0179(8) 0.0175(8) 0.0173(8) -0.0002(6) 0.0018(6) 0.0083(7)
C40 0.0211(9) 0.0159(8) 0.0143(7) 0.0002(6) -0.0004(6) 0.0019(7)
C41 0.0223(9) 0.0165(8) 0.0204(8) 0.0044(6) 0.0017(7) 0.0027(7)
C42 0.0202(9) 0.0263(10) 0.0291(10) 0.0046(8) 0.0044(8) 0.0034(8)
C43 0.0278(10) 0.0218(9) 0.0300(10) 0.0051(8) 0.0072(8) -0.0025(8)
C44 0.0334(11) 0.0165(9) 0.0301(10) 0.0065(7) 0.0054(8) 0.0020(8)
C45 0.0241(9) 0.0179(8) 0.0246(9) 0.0037(7) 0.0012(7) 0.0050(7)
C46 0.0159(8) 0.0161(8) 0.0148(7) -0.0009(6) 0.0034(6) 0.0028(6)
C47 0.0195(9) 0.0283(10) 0.0211(8) 0.0080(7) 0.0072(7) 0.0054(7)
C48 0.0212(9) 0.0241(9) 0.0162(8) 0.0067(7) 0.0050(7) 0.0068(7)
C49 0.0146(8) 0.0128(8) 0.0203(8) -0.0024(6) 0.0005(6) 0.0006(6)
C50 0.0173(8) 0.0215(9) 0.0227(9) 0.0033(7) 0.0036(7) 0.0028(7)
C51 0.0216(9) 0.0226(9) 0.0261(9) 0.0073(7) -0.0013(7) 0.0028(7)
C52 0.0133(8) 0.0239(9) 0.0370(11) 0.0053(8) -0.0010(8) 0.0002(7)
C53 0.0132(8) 0.0311(10) 0.0318(10) 0.0022(8) 0.0055(7) 0.0005(7)
C54 0.0158(8) 0.0239(9) 0.0220(9) 0.0005(7) 0.0026(7) -0.0003(7)
N1 0.0119(6) 0.0126(6) 0.0189(7) 0.0010(5) 0.0012(5) 0.0033(5)
N2 0.0131(7) 0.0147(7) 0.0205(7) 0.0004(5) 0.0011(5) 0.0054(5)
N3 0.0112(6) 0.0158(7) 0.0175(7) 0.0008(5) 0.0008(5) 0.0040(5)
N4 0.0123(7) 0.0150(7) 0.0187(7) 0.0008(5) 0.0022(5) 0.0047(5)
N5 0.0131(7) 0.0140(7) 0.0212(7) 0.0007(5) 0.0037(5) 0.0027(5)
N6 0.0156(7) 0.0136(7) 0.0213(7) 0.0027(5) 0.0001(6) 0.0009(6)
N7 0.0143(7) 0.0130(6) 0.0142(6) 0.0010(5) 0.0003(5) 0.0042(5)
N8 0.0187(7) 0.0166(7) 0.0165(7) 0.0028(5) 0.0011(5) 0.0088(6)
N9 0.0145(7) 0.0138(7) 0.0155(6) 0.0020(5) 0.0030(5) 0.0042(5)
N10 0.0156(7) 0.0157(7) 0.0160(6) 0.0030(5) 0.0039(5) 0.0031(6)
N11 0.0135(7) 0.0186(7) 0.0142(6) 0.0034(5) 0.0024(5) 0.0047(6)
N12 0.0132(7) 0.0178(7) 0.0151(6) 0.0023(5) 0.0001(5) 0.0044(6)
C34 0.0395(9) 0.0295(8) 0.0212(6) 0.0014(5) -0.0055(6) 0.0179(7)
C35 0.064(3) 0.044(2) 0.0258(14) -0.0039(13) -0.0042(15) 0.0354(19)
C36 0.0395(9) 0.0295(8) 0.0212(6) 0.0014(5) -0.0055(6) 0.0179(7)
C34A 0.0395(9) 0.0295(8) 0.0212(6) 0.0014(5) -0.0055(6) 0.0179(7)
C35A 0.0395(9) 0.0295(8) 0.0212(6) 0.0014(5) -0.0055(6) 0.0179(7)
C36A 0.0395(9) 0.0295(8) 0.0212(6) 0.0014(5) -0.0055(6) 0.0179(7)

loop_
_atom_type_symbol
_atom_type_description
_atom_type_scat_dispersion_real
_atom_type_scat_dispersion_imag
_atom_type_scat_source
C C 0.0033 0.0016 'International Tables Vol C Tables 4.2.6.8 and 6.1.1.4'
H H 0.0000 0.0000 'International Tables Vol C Tables 4.2.6.8 and 6.1.1.4'
N N 0.0061 0.0033 'International Tables Vol C Tables 4.2.6.8 and 6.1.1.4'

loop_
_geom_angle_atom_site_label_1
_geom_angle_atom_site_label_2
_geom_angle_atom_site_label_3
_geom_angle
_geom_angle_site_symmetry_1
_geom_angle_site_symmetry_3
_geom_angle_publ_flag
N5 C01 N1 106.87(13) . . ?
N5 C01 N3 106.47(13) . . ?
N1 C01 N3 108.42(13) . . ?
N5 C01 C02 110.51(13) . . ?
N1 C01 C02 111.34(13) . . ?
N3 C01 C02 112.92(13) . . ?
N9 C001 N11 108.67(13) . . ?
N9 C001 N7 107.26(13) . . ?
N11 C001 N7 107.30(12) . . ?
N9 C001 C002 111.09(13) . . ?
N11 C001 C002 112.35(13) . . ?
N7 C001 C002 109.98(13) . . ?
N2 C1 C2 111.11(15) . . ?
N2 C1 C4 120.50(15) . . ?
C2 C1 C4 128.38(15) . . ?
C03 C02 C01 114.94(14) . . ?
C03 C02 H02A 108.5 . . ?
C01 C02 H02A 108.5 . . ?
C03 C02 H02B 108.5 . . ?
C01 C02 H02B 108.5 . . ?
H02A C02 H02B 107.5 . . ?
C003 C002 C001 115.09(13) . . ?
C003 C002 H00A 108.5 . . ?
C001 C002 H00A 108.5 . . ?
C003 C002 H00B 108.5 . . ?
C001 C002 H00B 108.5 . . ?
H00A C002 H00B 107.5 . . ?
C3 C2 C1 105.34(15) . . ?
C3 C2 H2 127.3 . . ?
C1 C2 H2 127.3 . . ?
C02 C03 H03A 109.5 . . ?
C02 C03 H03B 109.5 . . ?
H03A C03 H03B 109.5 . . ?
C02 C03 H03C 109.5 . . ?
H03A C03 H03C 109.5 . . ?
H03B C03 H03C 109.5 . . ?
C002 C003 H00C 109.5 . . ?
C002 C003 H00D 109.5 . . ?
H00C C003 H00D 109.5 . . ?
C002 C003 H00E 109.5 . . ?
H00C C003 H00E 109.5 . . ?
H00D C003 H00E 109.5 . . ?
N1 C3 C2 106.41(15) . . ?
N1 C3 H3 126.8 . . ?
C2 C3 H3 126.8 . . ?
C5 C4 C9 119.12(15) . . ?
C5 C4 C1 120.49(15) . . ?
C9 C4 C1 120.39(16) . . ?
C6 C5 C4 120.20(16) . . ?
C6 C5 H5 119.9 . . ?
C4 C5 H5 119.9 . . ?
C5 C6 C7 120.19(17) . . ?
C5 C6 H6 119.9 . . ?
C7 C6 H6 119.9 . . ?
C8 C7 C6 119.87(16) . . ?
C8 C7 H7 120.1 . . ?
C6 C7 H7 120.1 . . ?
C7 C8 C9 120.27(17) . . ?
C7 C8 H8 119.9 . . ?
C9 C8 H8 119.9 . . ?
C8 C9 C4 120.33(17) . . ?
C8 C9 H9 119.8 . . ?
C4 C9 H9 119.8 . . ?
N4 C10 C11 111.14(15) . . ?
N4 C10 C13 120.67(15) . . ?
C11 C10 C13 128.18(15) . . ?
C12 C11 C10 105.42(15) . . ?
C12 C11 H11 127.3 . . ?
C10 C11 H11 127.3 . . ?
N3 C12 C11 106.68(16) . . ?
N3 C12 H12 126.7 . . ?
C11 C12 H12 126.7 . . ?
C14 C13 C18 118.57(16) . . ?
C14 C13 C10 121.31(15) . . ?
C18 C13 C10 120.09(15) . . ?
C15 C14 C13 120.54(17) . . ?
C15 C14 H14 119.7 . . ?
C13 C14 H14 119.7 . . ?
C16 C15 C14 120.17(18) . . ?
C16 C15 H15 119.9 . . ?
C14 C15 H15 119.9 . . ?
C17 C16 C15 119.91(18) . . ?
C17 C16 H16 120.0 . . ?
C15 C16 H16 120.0 . . ?
C16 C17 C18 120.17(17) . . ?
C16 C17 H17 119.9 . . ?
C18 C17 H17 119.9 . . ?
C17 C18 C13 120.59(17) . . ?
C17 C18 H18 119.7 . . ?
C13 C18 H18 119.7 . . ?
N6 C19 C20 111.30(15) . . ?
N6 C19 C22 120.50(16) . . ?
C20 C19 C22 128.19(16) . . ?
C21 C20 C19 105.24(16) . . ?
C21 C20 H20 127.4 . . ?
C19 C20 H20 127.4 . . ?
N5 C21 C20 106.78(15) . . ?
N5 C21 H21 126.6 . . ?
C20 C21 H21 126.6 . . ?
C27 C22 C23 118.57(17) . . ?
C27 C22 C19 120.44(16) . . ?
C23 C22 C19 120.99(17) . . ?
C24 C23 C22 120.4(2) . . ?
C24 C23 H23 119.8 . . ?
C22 C23 H23 119.8 . . ?
C23 C24 C25 120.5(2) . . ?
C23 C24 H24 119.8 . . ?
C25 C24 H24 119.8 . . ?
C26 C25 C24 119.6(2) . . ?
C26 C25 H25 120.2 . . ?
C24 C25 H25 120.2 . . ?
C25 C26 C27 120.09(19) . . ?
C25 C26 H26 120.0 . . ?
C27 C26 H26 120.0 . . ?
C26 C27 C22 120.81(17) . . ?
C26 C27 H27 119.6 . . ?
C22 C27 H27 119.6 . . ?
N8 C28 C29 111.03(14) . . ?
N8 C28 C31 120.56(15) . . ?
C29 C28 C31 128.36(15) . . ?
C30 C29 C28 105.26(14) . . ?
C30 C29 H29 127.4 . . ?
C28 C29 H29 127.4 . . ?
N7 C30 C29 106.90(15) . . ?
N7 C30 H30 126.6 . . ?
C29 C30 H30 126.6 . . ?
C32 C31 C36 119.48(19) . . ?
C32 C31 C36A 113.5(4) . . ?
C32 C31 C28 121.38(17) . . ?
C36 C31 C28 118.69(19) . . ?
C36A C31 C28 121.8(4) . . ?
C33 C32 C31 121.12(18) . . ?
C33 C32 H32 119.4 . . ?
C31 C32 H32 119.4 . . ?
C34A C33 C32 121.5(4) . . ?
C32 C33 C34 118.71(19) . . ?
C32 C33 H33A 120.6 . . ?
C34 C33 H33A 120.6 . . ?
C34A C33 H33B 119.2 . . ?
C32 C33 H33B 119.2 . . ?
N10 C37 C38 111.13(15) . . ?
N10 C37 C40 120.16(15) . . ?
C38 C37 C40 128.70(15) . . ?
C39 C38 C37 105.32(15) . . ?
C39 C38 H38 127.3 . . ?
C37 C38 H38 127.3 . . ?
N9 C39 C38 106.61(15) . . ?
N9 C39 H39 126.7 . . ?
C38 C39 H39 126.7 . . ?
C41 C40 C45 118.78(17) . . ?
C41 C40 C37 120.47(15) . . ?
C45 C40 C37 120.74(16) . . ?
C42 C41 C40 120.64(17) . . ?
C42 C41 H41 119.7 . . ?
C40 C41 H41 119.7 . . ?
C41 C42 C43 120.18(18) . . ?
C41 C42 H42 119.9 . . ?
C43 C42 H42 119.9 . . ?
C44 C43 C42 119.71(18) . . ?
C44 C43 H43 120.1 . . ?
C42 C43 H43 120.1 . . ?
C43 C44 C45 120.06(18) . . ?
C43 C44 H44 120.0 . . ?
C45 C44 H44 120.0 . . ?
C44 C45 C40 120.62(18) . . ?
C44 C45 H45 119.7 . . ?
C40 C45 H45 119.7 . . ?
N12 C46 C47 111.23(15) . . ?
N12 C46 C49 120.37(15) . . ?
C47 C46 C49 128.36(16) . . ?
C48 C47 C46 105.43(16) . . ?
C48 C47 H47 127.3 . . ?
C46 C47 H47 127.3 . . ?
N11 C48 C47 106.78(15) . . ?
N11 C48 H48 126.6 . . ?
C47 C48 H48 126.6 . . ?
C54 C49 C50 118.93(16) . . ?
C54 C49 C46 120.20(15) . . ?
C50 C49 C46 120.85(16) . . ?
C51 C50 C49 120.19(17) . . ?
C51 C50 H50 119.9 . . ?
C49 C50 H50 119.9 . . ?
C50 C51 C52 120.20(17) . . ?
C50 C51 H51 119.9 . . ?
C52 C51 H51 119.9 . . ?
C53 C52 C51 119.90(17) . . ?
C53 C52 H52 120.1 . . ?
C51 C52 H52 120.1 . . ?
C52 C53 C54 120.20(18) . . ?
C52 C53 H53 119.9 . . ?
C54 C53 H53 119.9 . . ?
C53 C54 C49 120.52(17) . . ?
C53 C54 H54 119.7 . . ?
C49 C54 H54 119.7 . . ?
C3 N1 N2 112.77(13) . . ?
C3 N1 C01 129.99(14) . . ?
N2 N1 C01 117.09(13) . . ?
C1 N2 N1 104.37(13) . . ?
C12 N3 N4 112.14(14) . . ?
C12 N3 C01 127.30(14) . . ?
N4 N3 C01 120.48(13) . . ?
C10 N4 N3 104.61(13) . . ?
N6 N5 C21 112.25(14) . . ?
N6 N5 C01 119.46(13) . . ?
C21 N5 C01 127.06(14) . . ?
C19 N6 N5 104.41(14) . . ?
N8 N7 C30 112.02(13) . . ?
N8 N7 C001 120.53(13) . . ?
C30 N7 C001 127.05(14) . . ?
C28 N8 N7 104.78(13) . . ?
C39 N9 N10 112.41(14) . . ?
C39 N9 C001 130.20(14) . . ?
N10 N9 C001 117.09(13) . . ?
C37 N10 N9 104.52(13) . . ?
C48 N11 N12 111.88(14) . . ?
C48 N11 C001 127.04(14) . . ?
N12 N11 C001 120.30(13) . . ?
C46 N12 N11 104.66(13) . . ?
C35 C34 C33 120.0(2) . . ?
C35 C34 H34 120.0 . . ?
C33 C34 H34 120.0 . . ?
C36 C35 C34 120.0(3) . . ?
C36 C35 H35 120.0 . . ?
C34 C35 H35 120.0 . . ?
C35 C36 C31 120.2(2) . . ?
C35 C36 H36 119.9 . . ?
C31 C36 H36 119.9 . . ?
C33 C34A C35A 117.1(8) . . ?
C33 C34A H34A 121.4 . . ?
C35A C34A H34A 121.4 . . ?
C36A C35A C34A 118.1(9) . . ?
C36A C35A H35A 121.0 . . ?
C34A C35A H35A 121.0 . . ?
C35A C36A C31 121.0(8) . . ?
C35A C36A H36A 119.5 . . ?
C31 C36A H36A 119.5 . . ?

loop_
_geom_bond_atom_site_label_1
_geom_bond_atom_site_label_2
_geom_bond_distance
_geom_bond_site_symmetry_2
_geom_bond_publ_flag
C01 N5 1.459(2) . ?
C01 N1 1.461(2) . ?
C01 N3 1.472(2) . ?
C01 C02 1.528(2) . ?
C001 N9 1.461(2) . ?
C001 N11 1.463(2) . ?
C001 N7 1.464(2) . ?
C001 C002 1.529(2) . ?
C1 N2 1.337(2) . ?
C1 C2 1.416(2) . ?
C1 C4 1.475(2) . ?
C02 C03 1.525(2) . ?
C02 H02A 0.9900 . ?
C02 H02B 0.9900 . ?
C002 C003 1.524(2) . ?
C002 H00A 0.9900 . ?
C002 H00B 0.9900 . ?
C2 C3 1.372(2) . ?
C2 H2 0.9500 . ?
C03 H03A 0.9800 . ?
C03 H03B 0.9800 . ?
C03 H03C 0.9800 . ?
C003 H00C 0.9800 . ?
C003 H00D 0.9800 . ?
C003 H00E 0.9800 . ?
C3 N1 1.356(2) . ?
C3 H3 0.9500 . ?
C4 C5 1.395(2) . ?
C4 C9 1.396(2) . ?
C5 C6 1.390(2) . ?
C5 H5 0.9500 . ?
C6 C7 1.391(3) . ?
C6 H6 0.9500 . ?
C7 C8 1.380(3) . ?
C7 H7 0.9500 . ?
C8 C9 1.390(3) . ?
C8 H8 0.9500 . ?
C9 H9 0.9500 . ?
C10 N4 1.337(2) . ?
C10 C11 1.412(2) . ?
C10 C13 1.472(2) . ?
C11 C12 1.369(2) . ?
C11 H11 0.9500 . ?
C12 N3 1.361(2) . ?
C12 H12 0.9500 . ?
C13 C14 1.395(2) . ?
C13 C18 1.404(2) . ?
C14 C15 1.390(3) . ?
C14 H14 0.9500 . ?
C15 C16 1.389(3) . ?
C15 H15 0.9500 . ?
C16 C17 1.383(3) . ?
C16 H16 0.9500 . ?
C17 C18 1.388(3) . ?
C17 H17 0.9500 . ?
C18 H18 0.9500 . ?
C19 N6 1.335(2) . ?
C19 C20 1.416(2) . ?
C19 C22 1.478(2) . ?
C20 C21 1.365(2) . ?
C20 H20 0.9500 . ?
C21 N5 1.362(2) . ?
C21 H21 0.9500 . ?
C22 C27 1.394(3) . ?
C22 C23 1.396(3) . ?
C23 C24 1.387(3) . ?
C23 H23 0.9500 . ?
C24 C25 1.388(3) . ?
C24 H24 0.9500 . ?
C25 C26 1.382(3) . ?
C25 H25 0.9500 . ?
C26 C27 1.391(3) . ?
C26 H26 0.9500 . ?
C27 H27 0.9500 . ?
C28 N8 1.337(2) . ?
C28 C29 1.413(2) . ?
C28 C31 1.471(2) . ?
C29 C30 1.367(2) . ?
C29 H29 0.9500 . ?
C30 N7 1.360(2) . ?
C30 H30 0.9500 . ?
C31 C32 1.391(2) . ?
C31 C36 1.413(4) . ?
C31 C36A 1.425(10) . ?
C32 C33 1.382(3) . ?
C32 H32 0.9500 . ?
C33 C34A 1.288(9) . ?
C33 C34 1.428(4) . ?
C33 H33A 0.9500 . ?
C33 H33B 0.9500 . ?
C37 N10 1.335(2) . ?
C37 C38 1.413(2) . ?
C37 C40 1.472(2) . ?
C38 C39 1.368(2) . ?
C38 H38 0.9500 . ?
C39 N9 1.357(2) . ?
C39 H39 0.9500 . ?
C40 C41 1.397(3) . ?
C40 C45 1.399(2) . ?
C41 C42 1.384(3) . ?
C41 H41 0.9500 . ?
C42 C43 1.395(3) . ?
C42 H42 0.9500 . ?
C43 C44 1.388(3) . ?
C43 H43 0.9500 . ?
C44 C45 1.390(3) . ?
C44 H44 0.9500 . ?
C45 H45 0.9500 . ?
C46 N12 1.334(2) . ?
C46 C47 1.409(2) . ?
C46 C49 1.475(2) . ?
C47 C48 1.368(3) . ?
C47 H47 0.9500 . ?
C48 N11 1.360(2) . ?
C48 H48 0.9500 . ?
C49 C54 1.393(2) . ?
C49 C50 1.400(2) . ?
C50 C51 1.390(3) . ?
C50 H50 0.9500 . ?
C51 C52 1.391(3) . ?
C51 H51 0.9500 . ?
C52 C53 1.380(3) . ?
C52 H52 0.9500 . ?
C53 C54 1.392(3) . ?
C53 H53 0.9500 . ?
C54 H54 0.9500 . ?
N1 N2 1.3603(19) . ?
N3 N4 1.3624(19) . ?
N5 N6 1.362(2) . ?
N7 N8 1.3584(19) . ?
N9 N10 1.3590(19) . ?
N11 N12 1.3649(19) . ?
C34 C35 1.402(4) . ?
C34 H34 0.9500 . ?
C35 C36 1.379(4) . ?
C35 H35 0.9500 . ?
C36 H36 0.9500 . ?
C34A C35A 1.424(13) . ?
C34A H34A 0.9500 . ?
C35A C36A 1.389(13) . ?
C35A H35A 0.9500 . ?
C36A H36A 0.9500 . ?
